data_7121388
loop_
_publ_author_name
'Liu, Ce'
'Liang, Yujie'
'Zheng, Nian'
'Zhang, Bo-Sheng'
'Feng, Yuan'
'Bi, Siwei'
'Liang, Yong-Min'

_publ_section_title
;
 Synthesis of indolines via a palladium/norbornene-catalyzed reaction of
 aziridines with aryl iodides.
;
_journal_issue 27
_journal_name_full 'Chemical communications (Cambridge, England)'
_journal_page_first 3407
_journal_page_last 3410
_journal_paper_doi 10.1039/C8CC01062E
_journal_volume 54
_journal_year 2018
_chemical_absolute_configuration ad
_chemical_formula_moiety 'C24 H18 Br N O2 S'
_chemical_formula_sum 'C24 H18 Br N O2 S'
_chemical_formula_weight 464.36
_chemical_name_systematic (S)-1-((4-bromophenyl)sulfonyl)-3-phenyl-2,3-dihydro-1H-benzo[g]indole
_space_group_crystal_system orthorhombic
_space_group_IT_number 19
_space_group_name_Hall 'P 2ac 2ab'
_space_group_name_H-M_alt 'P 21 21 21'
_symmetry_space_group_name_Hall 'P 2ac 2ab'
_symmetry_space_group_name_H-M 'P 21 21 21'
_atom_sites_solution_hydrogens geom
_atom_sites_solution_primary direct
_atom_sites_solution_secondary difmap
_audit_creation_date 2017-05-18
_audit_creation_method
;
Olex2 1.2
(compiled 2017.03.28 svn.r3405 for OlexSys, GUI svn.r5335)
;
_audit_update_record
;
2018-01-09 deposited with the CCDC.
2018-03-12 downloaded from the CCDC.
;
_cell_angle_alpha 90.00
_cell_angle_beta 90.00
_cell_angle_gamma 90.00
_cell_formula_units_Z 4
_cell_length_a 7.0085(4)
_cell_length_b 10.9667(7)
_cell_length_c 26.5254(15)
_cell_measurement_reflns_used 1301
_cell_measurement_temperature 292.4(5)
_cell_measurement_theta_max 22.3390
_cell_measurement_theta_min 3.5850
_cell_volume 2038.7(2)
_computing_cell_refinement
;
CrysAlisPro, Agilent Technologies,
Version 1.171.36.28 (release 01-02-2013 CrysAlis171 .NET)
(compiled Feb  1 2013,16:14:44)
;
_computing_data_collection
;
CrysAlisPro, Agilent Technologies,
Version 1.171.36.28 (release 01-02-2013 CrysAlis171 .NET)
(compiled Feb  1 2013,16:14:44)
;
_computing_data_reduction
;
CrysAlisPro, Agilent Technologies,
Version 1.171.36.28 (release 01-02-2013 CrysAlis171 .NET)
(compiled Feb  1 2013,16:14:44)
;
_computing_molecular_graphics 'Olex2 (Dolomanov et al., 2009)'
_computing_publication_material 'Olex2 (Dolomanov et al., 2009)'
_computing_structure_refinement 'ShelXL (Sheldrick, 2015)'
_computing_structure_solution 'ShelXS (Sheldrick, 2008)'
_diffrn_ambient_temperature 292.4(5)
_diffrn_detector_area_resol_mean 16.0733
_diffrn_measured_fraction_theta_full 0.997
_diffrn_measured_fraction_theta_max 0.997
_diffrn_measurement_details
;
#__ type_ start__ end____ width___ exp.time_
  1 omega   -8.00   25.00   1.0000   20.0000
omega____ theta____ kappa____ phi______ frames
    -      -19.5055  -99.0000  -90.0000 33

#__ type_ start__ end____ width___ exp.time_
  2 omega   52.00   83.00   1.0000   20.0000
omega____ theta____ kappa____ phi______ frames
    -       22.6305  178.0000 -150.0000 31

#__ type_ start__ end____ width___ exp.time_
  3 omega   61.00  105.00   1.0000   20.0000
omega____ theta____ kappa____ phi______ frames
    -       22.6305 -178.0000  150.0000 44

#__ type_ start__ end____ width___ exp.time_
  4 omega  -24.00   98.00   1.0000   20.0000
omega____ theta____ kappa____ phi______ frames
    -       22.6305   19.0000  -30.0000 122
;
_diffrn_measurement_device_type 'SuperNova, Dual, Cu at zero, Eos'
_diffrn_measurement_method '\w scans'
_diffrn_orient_matrix_UB_11 -0.0211698000
_diffrn_orient_matrix_UB_12 -0.0443596000
_diffrn_orient_matrix_UB_13 -0.0186511000
_diffrn_orient_matrix_UB_21 0.0001403000
_diffrn_orient_matrix_UB_22 -0.0461184000
_diffrn_orient_matrix_UB_23 0.0187312000
_diffrn_orient_matrix_UB_31 -0.0989879000
_diffrn_orient_matrix_UB_32 0.0093961000
_diffrn_orient_matrix_UB_33 0.0040083000
_diffrn_radiation_monochromator mirror
_diffrn_radiation_type MoK\a
_diffrn_radiation_wavelength 0.71073
_diffrn_reflns_av_R_equivalents 0.0517
_diffrn_reflns_av_unetI/netI 0.0891
_diffrn_reflns_limit_h_max 8
_diffrn_reflns_limit_h_min -8
_diffrn_reflns_limit_k_max 6
_diffrn_reflns_limit_k_min -13
_diffrn_reflns_limit_l_max 32
_diffrn_reflns_limit_l_min -18
_diffrn_reflns_number 7932
_diffrn_reflns_theta_full 26.02
_diffrn_reflns_theta_max 26.02
_diffrn_reflns_theta_min 3.29
_diffrn_source 'SuperNova (Mo) X-ray Source'
_exptl_absorpt_coefficient_mu 2.139
_exptl_absorpt_correction_T_max 1.00000
_exptl_absorpt_correction_T_min 0.60756
_exptl_absorpt_correction_type multi-scan
_exptl_absorpt_process_details
;
CrysAlisPro, Agilent Technologies,
Version 1.171.36.28 (release 01-02-2013 CrysAlis171 .NET)
(compiled Feb  1 2013,16:14:44)
Empirical absorption correction using spherical harmonics,
 implemented in SCALE3 ABSPACK scaling algorithm.
;
_exptl_crystal_density_diffrn 1.513
_exptl_crystal_density_method 'not measured'
_exptl_crystal_F_000 944
_refine_diff_density_max 0.284
_refine_diff_density_min -0.533
_refine_diff_density_rms 0.060
_refine_ls_abs_structure_details 'Flack H D (1983), Acta Cryst. A39, 876-881'
_refine_ls_abs_structure_Flack -0.013(11)
_refine_ls_extinction_method none
_refine_ls_goodness_of_fit_ref 1.004
_refine_ls_hydrogen_treatment constr
_refine_ls_matrix_type full
_refine_ls_number_parameters 262
_refine_ls_number_reflns 4020
_refine_ls_number_restraints 0
_refine_ls_restrained_S_all 1.004
_refine_ls_R_factor_all 0.1005
_refine_ls_R_factor_gt 0.0524
_refine_ls_shift/su_max 0.000
_refine_ls_shift/su_mean 0.000
_refine_ls_structure_factor_coef Fsqd
_refine_ls_weighting_details 'calc w=1/[\s^2^(Fo^2^)+(0.0277P)^2^+0.0000P] where P=(Fo^2^+2Fc^2^)/3'
_refine_ls_weighting_scheme calc
_refine_ls_wR_factor_gt 0.0843
_refine_ls_wR_factor_ref 0.1007
_reflns_number_gt 2529
_reflns_number_total 4020
_reflns_threshold_expression >2sigma(I)
_cod_data_source_file c8cc01062e2.cif
_cod_data_source_block liuc_0516
_cod_depositor_comments 'Adding full bibliography for 7121384--7121390.cif.'
_cod_database_code 7121388
_chemical_oxdiff_formula 'C H O N'
_reflns_odcompleteness_completeness 99.59
_reflns_odcompleteness_iscentric 1
_reflns_odcompleteness_theta 26.32
_olex2_refinement_description
;
1. Fixed Uiso
 At 1.2 times of:
  All C(H) groups, All C(H,H) groups
2.a Ternary CH refined with riding coordinates:
 C11(H11)
2.b Secondary CH2 refined with riding coordinates:
 C12(H12A,H12B)
2.c Aromatic/amide H refined with riding coordinates:
 C3(H3), C4(H4), C5(H5), C6(H6), C8(H8), C9(H9), C14(H14), C15(H15), C16(H16),
 C17(H17), C18(H18), C20(H20), C21(H21), C23(H23), C24(H24)
;
_olex2_date_sample_data_collection 2017-05-17
_olex2_submission_special_instructions 'No special instructions were received'

loop_
_space_group_symop_id
_space_group_symop_operation_xyz
1 'x, y, z'
2 '-x+1/2, -y, z+1/2'
3 'x+1/2, -y+1/2, -z'
4 '-x, y+1/2, -z+1/2'

loop_
_atom_site_label
_atom_site_type_symbol
_atom_site_fract_x
_atom_site_fract_y
_atom_site_fract_z
_atom_site_U_iso_or_equiv
_atom_site_adp_type
_atom_site_occupancy
_atom_site_calc_flag
_atom_site_refinement_flags_posn
Br1 Br 0.69128(9) 0.07606(8) 0.17121(2) 0.0830(3) Uani 1 d .
S1 S -0.06692(15) 0.06994(14) 0.30531(5) 0.0422(3) Uani 1 d .
O1 O -0.1836(4) 0.1722(3) 0.29279(12) 0.0547(10) Uani 1 d .
O2 O -0.1459(4) -0.0506(3) 0.30477(12) 0.0520(10) Uani 1 d .
N1 N 0.0134(4) 0.0964(4) 0.36366(13) 0.0375(10) Uani 1 d .
C1 C 0.1496(6) 0.0127(4) 0.38610(15) 0.0326(11) Uani 1 d .
C2 C 0.1152(6) -0.1070(4) 0.40350(16) 0.0334(12) Uani 1 d .
C3 C -0.0610(6) -0.1675(5) 0.40208(18) 0.0453(13) Uani 1 d .
H3 H -0.1654 -0.1284 0.3877 0.054 Uiso 1 calc R
C4 C -0.0834(8) -0.2813(5) 0.4210(2) 0.0554(15) Uani 1 d .
H4 H -0.2021 -0.3190 0.4196 0.066 Uiso 1 calc R
C5 C 0.0728(8) -0.3427(5) 0.44283(19) 0.0535(14) Uani 1 d .
H5 H 0.0579 -0.4212 0.4555 0.064 Uiso 1 calc R
C6 C 0.2445(7) -0.2866(5) 0.44521(17) 0.0461(14) Uani 1 d .
H6 H 0.3468 -0.3276 0.4598 0.055 Uiso 1 calc R
C7 C 0.2728(6) -0.1681(5) 0.42622(17) 0.0349(12) Uani 1 d .
C8 C 0.4514(6) -0.1095(5) 0.43015(18) 0.0409(13) Uani 1 d .
H8 H 0.5536 -0.1514 0.4443 0.049 Uiso 1 calc R
C9 C 0.4776(6) 0.0071(5) 0.41361(18) 0.0455(14) Uani 1 d .
H9 H 0.5961 0.0445 0.4165 0.055 Uiso 1 calc R
C10 C 0.3236(6) 0.0694(5) 0.39218(14) 0.0347(11) Uani 1 d .
C11 C 0.3170(6) 0.2013(5) 0.37422(17) 0.0401(12) Uani 1 d .
H11 H 0.3729 0.2066 0.3404 0.048 Uiso 1 calc R
C12 C 0.0988(6) 0.2206(5) 0.3706(2) 0.0509(14) Uani 1 d .
H12A H 0.0507 0.2582 0.4012 0.061 Uiso 1 calc R
H12B H 0.0678 0.2727 0.3423 0.061 Uiso 1 calc R
C13 C 0.4215(6) 0.2884(4) 0.40941(18) 0.0366(12) Uani 1 d .
C14 C 0.5951(6) 0.3342(5) 0.3944(2) 0.0491(14) Uani 1 d .
H14 H 0.6459 0.3124 0.3633 0.059 Uiso 1 calc R
C15 C 0.6940(7) 0.4131(5) 0.4258(2) 0.0564(15) Uani 1 d .
H15 H 0.8104 0.4448 0.4151 0.068 Uiso 1 calc R
C16 C 0.6250(7) 0.4453(6) 0.4717(2) 0.0539(15) Uani 1 d .
H16 H 0.6933 0.4980 0.4925 0.065 Uiso 1 calc R
C17 C 0.4519(7) 0.3986(5) 0.48718(18) 0.0557(15) Uani 1 d .
H17 H 0.4030 0.4193 0.5186 0.067 Uiso 1 calc R
C18 C 0.3516(7) 0.3212(5) 0.45601(18) 0.0522(15) Uani 1 d .
H18 H 0.2345 0.2906 0.4666 0.063 Uiso 1 calc R
C19 C 0.1359(5) 0.0692(5) 0.26582(16) 0.0378(11) Uani 1 d .
C20 C 0.1817(8) 0.1712(5) 0.23837(18) 0.0510(14) Uani 1 d .
H20 H 0.1013 0.2386 0.2391 0.061 Uiso 1 calc R
C21 C 0.3464(8) 0.1746(6) 0.20967(19) 0.0580(15) Uani 1 d .
H21 H 0.3774 0.2430 0.1907 0.070 Uiso 1 calc R
C22 C 0.4636(6) 0.0731(6) 0.21010(16) 0.0504(13) Uani 1 d .
C23 C 0.4210(7) -0.0308(6) 0.23658(18) 0.0562(16) Uani 1 d .
H23 H 0.5014 -0.0983 0.2357 0.067 Uiso 1 calc R
C24 C 0.2523(6) -0.0319(5) 0.26496(17) 0.0460(14) Uani 1 d .
H24 H 0.2189 -0.1011 0.2832 0.055 Uiso 1 calc R

loop_
_atom_site_aniso_label
_atom_site_aniso_U_11
_atom_site_aniso_U_22
_atom_site_aniso_U_33
_atom_site_aniso_U_23
_atom_site_aniso_U_13
_atom_site_aniso_U_12
Br1 0.0810(4) 0.1140(7) 0.0540(3) -0.0053(5) 0.0187(3) -0.0238(5)
S1 0.0404(6) 0.0404(8) 0.0457(7) -0.0055(8) -0.0114(5) 0.0001(7)
O1 0.0518(18) 0.051(2) 0.062(2) -0.005(2) -0.0181(19) 0.018(2)
O2 0.0489(18) 0.046(2) 0.061(2) -0.010(2) -0.0075(15) -0.0123(18)
N1 0.035(2) 0.033(3) 0.044(2) -0.005(2) -0.0106(15) 0.0010(19)
C1 0.029(3) 0.037(3) 0.031(3) -0.002(2) -0.0007(18) 0.003(2)
C2 0.037(3) 0.029(3) 0.035(3) -0.009(2) 0.0022(19) 0.001(2)
C3 0.033(3) 0.048(4) 0.055(3) -0.004(3) 0.004(2) -0.001(3)
C4 0.052(3) 0.045(4) 0.069(4) -0.006(3) 0.013(3) -0.020(3)
C5 0.069(4) 0.038(3) 0.053(3) 0.007(3) 0.014(3) -0.007(3)
C6 0.066(4) 0.033(3) 0.039(3) -0.001(3) -0.003(2) 0.008(3)
C7 0.037(3) 0.035(3) 0.033(3) 0.000(3) 0.0027(19) 0.004(2)
C8 0.037(3) 0.037(3) 0.049(3) 0.007(3) -0.003(2) 0.010(3)
C9 0.030(3) 0.059(4) 0.047(3) -0.006(3) -0.007(2) 0.004(3)
C10 0.034(2) 0.037(3) 0.033(2) -0.008(3) -0.0020(18) -0.005(3)
C11 0.039(3) 0.042(3) 0.039(3) -0.007(3) -0.006(2) -0.002(3)
C12 0.055(3) 0.034(3) 0.064(4) -0.003(3) -0.020(3) 0.004(3)
C13 0.039(3) 0.028(3) 0.043(3) 0.003(3) -0.012(2) -0.002(2)
C14 0.048(3) 0.046(3) 0.053(3) -0.007(3) -0.004(2) -0.008(3)
C15 0.045(3) 0.051(4) 0.074(4) -0.017(4) -0.004(3) -0.016(3)
C16 0.058(3) 0.040(4) 0.064(4) -0.008(3) -0.021(3) 0.002(3)
C17 0.067(3) 0.061(4) 0.039(3) -0.014(3) -0.003(2) 0.000(3)
C18 0.055(3) 0.057(4) 0.045(3) -0.004(3) -0.004(2) -0.017(3)
C19 0.046(3) 0.032(3) 0.035(3) -0.002(3) -0.0097(19) -0.002(3)
C20 0.066(3) 0.043(4) 0.044(3) 0.011(3) -0.005(3) 0.000(3)
C21 0.082(4) 0.046(4) 0.047(3) 0.009(3) -0.010(3) -0.010(3)
C22 0.059(3) 0.061(4) 0.032(3) -0.001(3) -0.003(2) -0.013(4)
C23 0.065(4) 0.059(4) 0.044(3) 0.002(3) 0.011(2) 0.018(3)
C24 0.056(3) 0.042(4) 0.040(3) 0.011(3) 0.002(2) -0.007(3)

loop_
_atom_type_symbol
_atom_type_description
_atom_type_scat_dispersion_real
_atom_type_scat_dispersion_imag
_atom_type_scat_source
C C 0.0033 0.0016 'International Tables Vol C Tables 4.2.6.8 and 6.1.1.4'
H H 0.0000 0.0000 'International Tables Vol C Tables 4.2.6.8 and 6.1.1.4'
Br Br -0.2901 2.4595 'International Tables Vol C Tables 4.2.6.8 and 6.1.1.4'
N N 0.0061 0.0033 'International Tables Vol C Tables 4.2.6.8 and 6.1.1.4'
O O 0.0106 0.0060 'International Tables Vol C Tables 4.2.6.8 and 6.1.1.4'
S S 0.1246 0.1234 'International Tables Vol C Tables 4.2.6.8 and 6.1.1.4'

loop_
_geom_angle_atom_site_label_1
_geom_angle_atom_site_label_2
_geom_angle_atom_site_label_3
_geom_angle
O1 S1 O2 120.06(19)
O1 S1 N1 105.8(2)
O1 S1 C19 109.1(2)
O2 S1 N1 107.4(2)
O2 S1 C19 107.5(2)
N1 S1 C19 106.19(18)
C1 N1 S1 119.4(3)
C1 N1 C12 105.1(3)
C12 N1 S1 114.0(3)
C2 C1 N1 127.5(4)
C10 C1 N1 110.1(4)
C10 C1 C2 122.2(4)
C1 C2 C7 116.3(4)
C3 C2 C1 125.6(4)
C3 C2 C7 118.1(5)
C2 C3 H3 119.1
C4 C3 C2 121.9(5)
C4 C3 H3 119.1
C3 C4 H4 119.9
C3 C4 C5 120.2(5)
C5 C4 H4 119.9
C4 C5 H5 120.2
C6 C5 C4 119.5(5)
C6 C5 H5 120.2
C5 C6 H6 119.1
C5 C6 C7 121.9(5)
C7 C6 H6 119.1
C6 C7 C2 118.4(4)
C6 C7 C8 121.2(4)
C8 C7 C2 120.3(5)
C7 C8 H8 119.3
C9 C8 C7 121.5(5)
C9 C8 H8 119.3
C8 C9 H9 120.5
C8 C9 C10 119.0(5)
C10 C9 H9 120.5
C1 C10 C9 120.6(5)
C1 C10 C11 111.4(4)
C9 C10 C11 127.9(4)
C10 C11 H11 109.3
C10 C11 C12 100.3(4)
C10 C11 C13 112.9(4)
C12 C11 H11 109.3
C13 C11 H11 109.3
C13 C11 C12 115.3(4)
N1 C12 C11 106.1(4)
N1 C12 H12A 110.5
N1 C12 H12B 110.5
C11 C12 H12A 110.5
C11 C12 H12B 110.5
H12A C12 H12B 108.7
C14 C13 C11 118.5(4)
C14 C13 C18 118.6(4)
C18 C13 C11 122.8(4)
C13 C14 H14 120.1
C13 C14 C15 119.8(5)
C15 C14 H14 120.1
C14 C15 H15 119.3
C16 C15 C14 121.5(5)
C16 C15 H15 119.3
C15 C16 H16 120.5
C15 C16 C17 118.9(5)
C17 C16 H16 120.5
C16 C17 H17 120.0
C18 C17 C16 120.0(5)
C18 C17 H17 120.0
C13 C18 C17 121.2(5)
C13 C18 H18 119.4
C17 C18 H18 119.4
C20 C19 S1 120.0(4)
C20 C19 C24 120.6(4)
C24 C19 S1 119.4(4)
C19 C20 H20 119.7
C19 C20 C21 120.6(5)
C21 C20 H20 119.7
C20 C21 H21 121.0
C22 C21 C20 118.0(5)
C22 C21 H21 121.0
C21 C22 Br1 118.7(5)
C23 C22 Br1 118.3(5)
C23 C22 C21 122.9(5)
C22 C23 H23 121.1
C22 C23 C24 117.8(5)
C24 C23 H23 121.1
C19 C24 C23 120.1(5)
C19 C24 H24 120.0
C23 C24 H24 120.0

loop_
_geom_bond_atom_site_label_1
_geom_bond_atom_site_label_2
_geom_bond_distance
Br1 C22 1.900(4)
S1 O1 1.427(4)
S1 O2 1.433(4)
S1 N1 1.672(4)
S1 C19 1.766(4)
N1 C1 1.452(5)
N1 C12 1.500(6)
C1 C2 1.412(6)
C1 C10 1.379(6)
C2 C3 1.402(6)
C2 C7 1.426(6)
C3 H3 0.9300
C3 C4 1.354(7)
C4 H4 0.9300
C4 C5 1.409(7)
C5 H5 0.9300
C5 C6 1.353(7)
C6 H6 0.9300
C6 C7 1.409(7)
C7 C8 1.410(6)
C8 H8 0.9300
C8 C9 1.365(7)
C9 H9 0.9300
C9 C10 1.398(6)
C10 C11 1.523(7)
C11 H11 0.9800
C11 C12 1.547(6)
C11 C13 1.524(6)
C12 H12A 0.9700
C12 H12B 0.9700
C13 C14 1.375(6)
C13 C18 1.378(6)
C14 H14 0.9300
C14 C15 1.386(7)
C15 H15 0.9300
C15 C16 1.359(7)
C16 H16 0.9300
C16 C17 1.379(6)
C17 H17 0.9300
C17 C18 1.378(7)
C18 H18 0.9300
C19 C20 1.372(7)
C19 C24 1.377(7)
C20 H20 0.9300
C20 C21 1.383(7)
C21 H21 0.9300
C21 C22 1.383(8)
C22 C23 1.372(8)
C23 H23 0.9300
C23 C24 1.402(7)
C24 H24 0.9300

loop_
_geom_torsion_atom_site_label_1
_geom_torsion_atom_site_label_2
_geom_torsion_atom_site_label_3
_geom_torsion_atom_site_label_4
_geom_torsion
Br1 C22 C23 C24 -179.8(4)
S1 N1 C1 C2 -71.9(5)
S1 N1 C1 C10 112.7(3)
S1 N1 C12 C11 -106.8(4)
S1 C19 C20 C21 176.0(4)
S1 C19 C24 C23 -175.5(4)
O1 S1 N1 C1 -175.2(3)
O1 S1 N1 C12 -49.9(3)
O1 S1 C19 C20 14.5(4)
O1 S1 C19 C24 -168.9(4)
O2 S1 N1 C1 55.4(4)
O2 S1 N1 C12 -179.2(3)
O2 S1 C19 C20 146.1(4)
O2 S1 C19 C24 -37.2(4)
N1 S1 C19 C20 -99.1(4)
N1 S1 C19 C24 77.5(4)
N1 C1 C2 C3 0.1(7)
N1 C1 C2 C7 -177.2(4)
N1 C1 C10 C9 179.4(4)
N1 C1 C10 C11 0.7(5)
C1 N1 C12 C11 25.8(5)
C1 C2 C3 C4 -177.9(5)
C1 C2 C7 C6 178.6(4)
C1 C2 C7 C8 -0.3(6)
C1 C10 C11 C12 14.8(5)
C1 C10 C11 C13 138.1(4)
C2 C1 C10 C9 3.6(6)
C2 C1 C10 C11 -175.0(4)
C2 C3 C4 C5 -0.2(8)
C2 C7 C8 C9 1.5(7)
C3 C2 C7 C6 1.1(6)
C3 C2 C7 C8 -177.8(4)
C3 C4 C5 C6 0.7(8)
C4 C5 C6 C7 -0.3(8)
C5 C6 C7 C2 -0.6(7)
C5 C6 C7 C8 178.3(5)
C6 C7 C8 C9 -177.4(5)
C7 C2 C3 C4 -0.7(7)
C7 C8 C9 C10 -0.2(7)
C8 C9 C10 C1 -2.4(7)
C8 C9 C10 C11 176.0(4)
C9 C10 C11 C12 -163.7(4)
C9 C10 C11 C13 -40.5(6)
C10 C1 C2 C3 175.1(4)
C10 C1 C2 C7 -2.2(6)
C10 C11 C12 N1 -24.3(5)
C10 C11 C13 C14 106.1(5)
C10 C11 C13 C18 -72.5(6)
C11 C13 C14 C15 -179.6(5)
C11 C13 C18 C17 178.8(5)
C12 N1 C1 C2 158.7(4)
C12 N1 C1 C10 -16.8(5)
C12 C11 C13 C14 -139.4(5)
C12 C11 C13 C18 42.1(7)
C13 C11 C12 N1 -145.9(4)
C13 C14 C15 C16 1.0(8)
C14 C13 C18 C17 0.2(8)
C14 C15 C16 C17 -0.4(9)
C15 C16 C17 C18 -0.4(8)
C16 C17 C18 C13 0.4(8)
C18 C13 C14 C15 -0.9(8)
C19 S1 N1 C1 -59.4(4)
C19 S1 N1 C12 66.0(4)
C19 C20 C21 C22 -0.8(8)
C20 C19 C24 C23 1.1(7)
C20 C21 C22 Br1 -179.7(4)
C20 C21 C22 C23 1.7(8)
C21 C22 C23 C24 -1.1(8)
C22 C23 C24 C19 -0.3(7)
C24 C19 C20 C21 -0.5(7)
